data_1533069
loop_
_publ_author_name
'Ross, N.L.'
'Zhao, J.'
'Angel, R.J.'

_publ_section_title
;
 High-pressure single-crystal X-ray diffraction study of Y Al O3
 perovskite
;
_journal_name_full 'Journal of Solid State Chemistry'
_journal_page_first 1276
_journal_page_last 1284
_journal_volume 177
_journal_year 2004
_chemical_formula_sum 'Al O3 Y'
_chemical_name_systematic 'Y (Al O3)'
_space_group_IT_number 62
_symmetry_space_group_name_Hall '-P 2c 2ab'
_symmetry_space_group_name_H-M 'P b n m'
_cell_angle_alpha 90
_cell_angle_beta 90
_cell_angle_gamma 90
_cell_formula_units_Z 4
_cell_length_a 5.16098
_cell_length_b 5.30102
_cell_length_c 7.34181
_cell_volume 200.861
_citation_journal_id_ASTM JSSCBI
_cod_data_source_file Ross_JSSCBI_2004_1651.cif
_cod_data_source_block Al1O3Y1
_cod_original_cell_volume 200.8606
_cod_original_sg_symbol_Hall '-P 2ac 2n (z,x,y)'
_cod_original_formula_sum 'Al1 O3 Y1'
_cod_database_code 1533069

loop_
_symmetry_equiv_pos_as_xyz
x,y,z
x+1/2,-y+1/2,-z
-x+1/2,y+1/2,-z+1/2
-x,-y,z+1/2
-x,-y,-z
-x-1/2,y-1/2,z
x-1/2,-y-1/2,z-1/2
x,y,-z-1/2

loop_
_atom_site_label
_atom_site_type_symbol
_atom_site_fract_x
_atom_site_fract_y
_atom_site_fract_z
_atom_site_occupancy
_atom_site_U_iso_or_equiv
O2 O-2 0.7054 0.2933 0.0431 1 0.0
Y1 Y+3 -0.01158 0.05195 0.25 1 0.0
Al1 Al+3 0 0.5 0.5 1 0.0
O1 O-2 0.0832 0.4805 0.25 1 0.0
